data_4033611
loop_
_publ_author_name
'Wang, Chun-Ying'
'Han, Jia-Bin'
'Wang, Long'
'Tang, Xiang-Ying'

_publ_section_title
;
 Lewis Acid Catalyzed [4 + 2] Cycloaddition of <i>N</i>-Tosylhydrazones
 with <i>ortho</i>-Quinone Methides.
;
_journal_issue 21
_journal_name_full 'The Journal of organic chemistry'
_journal_page_first 14258
_journal_page_last 14269
_journal_paper_doi 10.1021/acs.joc.9b02040
_journal_volume 84
_journal_year 2019
_chemical_formula_moiety 'C27 H24 N2 O3 S'
_chemical_formula_sum 'C27 H24 N2 O3 S'
_chemical_formula_weight 456.54
_space_group_crystal_system triclinic
_space_group_IT_number 2
_space_group_name_Hall '-P 1'
_space_group_name_H-M_alt 'P -1'
_symmetry_space_group_name_Hall '-P 1'
_symmetry_space_group_name_H-M 'P -1'
_atom_sites_solution_hydrogens mixed
_atom_sites_solution_primary dual
_audit_creation_date 2018-11-27
_audit_creation_method
;
Olex2 1.2
(compiled 2018.05.29 svn.r3508 for OlexSys, GUI svn.r5506)
;
_cell_angle_alpha 109.332(2)
_cell_angle_beta 95.5050(10)
_cell_angle_gamma 113.013(2)
_cell_formula_units_Z 2
_cell_length_a 9.1662(2)
_cell_length_b 11.1972(2)
_cell_length_c 13.2680(2)
_cell_measurement_reflns_used 20967
_cell_measurement_temperature 100.00(10)
_cell_measurement_theta_max 73.5520
_cell_measurement_theta_min 3.6610
_cell_volume 1142.22(5)
_computing_cell_refinement 'CrysAlisPro 1.171.39.28b (Rigaku OD, 2015)'
_computing_data_collection 'CrysAlisPro 1.171.39.28b (Rigaku OD, 2015)'
_computing_data_reduction 'CrysAlisPro 1.171.39.28b (Rigaku OD, 2015)'
_computing_molecular_graphics 'Olex2 (Dolomanov et al., 2009)'
_computing_publication_material 'Olex2 (Dolomanov et al., 2009)'
_computing_structure_refinement 'ShelXL (Sheldrick, 2015)'
_computing_structure_solution 'ShelXT (Sheldrick, 2015)'
_diffrn_ambient_environment N~2~
_diffrn_ambient_temperature 100.00(10)
_diffrn_detector 'CCD plate'
_diffrn_measured_fraction_theta_full 0.996
_diffrn_measured_fraction_theta_max 0.972
_diffrn_measurement_details
;
List of Runs (angles in degrees, time in seconds):

  # Type    Start    End  Width  t~exp~   \w     \q     \k     \f   Frames
--------------------------------------------------------------------------
  1  \w    -33.00  30.00   0.50    0.50    --    0.00 -82.00-150.00  126
  2  \w      6.00  50.00   0.50    0.50    --   32.00  71.00-129.67   88
  3  \w     70.00 118.00   0.50    0.50    --   32.00  71.00-129.67   96
  4  \w      4.00  57.00   0.50    0.50    --   40.00 -44.00 -59.79  106
  5  \w    -45.00  -2.00   0.50    0.50    --   40.00 -44.00 -59.79   86
  6  \w     17.00  47.00   0.50    0.50    --   44.00  72.00 -65.75   60
  7  \w     67.00  95.00   0.50    0.50    --   44.00  72.00 -65.75   56
  8  \w     32.00  58.00   0.50    0.50    --   52.00  74.00  52.18   52
  9  \w     31.00  56.00   0.50    0.50    --   52.00  74.00 -44.64   50
 10  \w     28.00  54.00   0.50    0.50    --   52.00  73.00  22.69   52
 11  \w     29.00  59.00   0.50    0.50    --   56.00  72.00 103.19   60
 12  \w     29.00  54.00   0.50    0.50    --   56.00  72.00 -80.34   50
 13  \w    113.00 140.00   0.50    0.50    --   56.00  72.00 -80.34   54
 14  \w     32.00  73.00   0.50    0.50    --   60.00  74.00 131.10   82
 15  \w     37.00  66.00   0.50    0.50    --   64.00  73.00-133.68   58
 16  \w     36.00  66.00   0.50    0.50    --   64.00  74.00 171.35   60
 17  \w     93.00 118.00   0.50    0.50    --   64.00  74.00 171.35   50
 18  \w     36.00  67.00   0.50    0.50    --   64.00  75.00 -29.40   62
 19  \w     86.00 115.00   0.50    0.50    --   68.00  75.00  69.42   58
 20  \w     40.00  68.00   0.50    0.50    --   68.00  75.00  69.42   56
 21  \w    132.00 157.00   0.50    0.50    --   68.00  75.00  69.42   50
 22  \w     45.00  72.00   0.50    0.50    --   72.00  71.00  27.13   54
 23  \w    118.00 160.00   0.50    0.50    --   72.00  75.00 -15.01   84
 24  \w     45.00  71.00   0.50    0.50    --   72.00  75.00 -15.01   52
 25  \w     49.00  75.00   0.50    0.50    --   72.00  69.00  48.78   52
 26  \w     49.00  85.00   0.50    0.50    --   76.00  71.00-153.42   72
 27  \w     51.00  79.00   0.50    0.50    --   76.00  69.00 -58.97   56
 28  \w    108.00 165.00   0.50    0.50    --   76.00  74.00 -93.20  114
 29  \w     49.00  75.00   0.50    0.50    --   76.00  74.00 -93.20   52
 30  \w     48.00  74.00   0.50    0.50    --   76.00  74.00-179.14   52
 31  \w    123.00 151.00   0.50    0.50    --   76.00  74.00-179.14   56
 32  \w     84.00 115.00   0.50    0.50    --   76.00  74.00-179.14   62
 33  \w    124.00 152.00   0.50    0.50    --   80.00  68.00 -49.62   56
 34  \w     61.00  97.00   0.50    0.50    --   80.00  68.00 -49.62   72
 35  \w    105.00 152.00   0.50    0.50    --   80.00  66.00 123.07   94
 36  \w     55.00 100.00   0.50    0.50    --   80.00  66.00 123.07   90
 37  \w     59.00 108.00   0.50    0.50    --   84.00  68.00 145.18   98
 38  \w     92.00 117.00   0.50    0.50    --   94.60 -77.00  60.00   50
 39  \w     52.00  78.00   0.50    0.50    --   94.60 -82.00  90.00   52
 40  \w      6.00  71.00   0.50    0.50    --   94.60 -77.00  60.00  130
 41  \w      5.00 101.00   0.50    0.50    --   94.60 -61.00 -60.00  192
 42  \w    131.00 182.00   0.50    0.50    --   94.60  61.00-120.00  102
 43  \w     73.00 123.00   0.50    0.50    --   94.60  61.00-120.00  100
 44  \w     27.00 124.00   0.50    0.50    --   94.60 -82.00 -60.00  194
 45  \w     69.00 183.00   0.50    0.50    --   94.60  67.00 -11.16  228
 46  \w    133.00 176.00   0.50    0.50    --   94.60  61.00 -90.00   86
 47  \w     67.00 173.00   0.50    0.50    --   94.60  73.00-149.92  212
 48  \w     72.00 116.00   0.50    0.50    --   94.60  61.00 -90.00   88
 49  \w     71.00 152.00   0.50    0.50    --   94.60  61.00  90.00  162
 50  \w    146.00 172.00   0.50    0.50    --   94.60  61.00  30.00   52
 51  \w     73.00 124.00   0.50    0.50    --   94.60  61.00  30.00  102
 52  \w     85.00 119.00   0.50    0.50    --   94.60 -82.00  30.00   68
 53  \w      5.00  77.00   0.50    0.50    --   94.60 -82.00-120.00  144
 54  \w    101.00 126.00   0.50    0.50    --   94.60 -82.00-120.00   50
 55  \w      6.00  42.00   0.50    0.50    --   94.60 -82.00  30.00   72
 56  \w     74.00 155.00   0.50    0.50    --   94.60  61.00  60.00  162
 57  \w     87.00 128.00   0.50    0.50    --   94.60  82.00 -90.00   82
 58  \w    157.00 183.00   0.50    0.50    --   94.60  82.00 -90.00   52
 59  \w    120.00 164.00   0.50    0.50    --   94.60  30.00 150.00   88
 60  \w     82.00 107.00   0.50    0.50    --   94.60  30.00 150.00   50
 61  \w     94.00 125.00   0.50    0.50    --   94.60 -82.00  90.00   62
 62  \w     72.00 140.00   0.50    0.50    --   94.60  61.00-180.00  136
 63  \w     72.00 168.00   0.50    0.50    --   94.60  61.00 -30.00  192
 64  \w     45.00 111.00   0.50    0.50    --   94.60 -82.00-150.00  132
;
_diffrn_measurement_device 'four-circle diffractometer'
_diffrn_measurement_device_type 'XtaLAB AFC12 (RINC): Kappa single'
_diffrn_measurement_method '\w scans'
_diffrn_orient_matrix_type 'CrysAlisPro convention (1999,Acta A55,543-557)'
_diffrn_orient_matrix_UB_11 0.1881243000
_diffrn_orient_matrix_UB_12 0.0753954000
_diffrn_orient_matrix_UB_13 0.0220309000
_diffrn_orient_matrix_UB_21 -0.0146314000
_diffrn_orient_matrix_UB_22 -0.0797420000
_diffrn_orient_matrix_UB_23 -0.1228626000
_diffrn_orient_matrix_UB_31 -0.0120578000
_diffrn_orient_matrix_UB_32 0.1208925000
_diffrn_orient_matrix_UB_33 -0.0255606000
_diffrn_radiation_monochromator graphite
_diffrn_radiation_probe x-ray
_diffrn_radiation_type CuK\a
_diffrn_radiation_wavelength 1.54184
_diffrn_reflns_av_R_equivalents 0.0214
_diffrn_reflns_av_unetI/netI 0.0115
_diffrn_reflns_Laue_measured_fraction_full 0.996
_diffrn_reflns_Laue_measured_fraction_max 0.972
_diffrn_reflns_limit_h_max 11
_diffrn_reflns_limit_h_min -11
_diffrn_reflns_limit_k_max 13
_diffrn_reflns_limit_k_min -12
_diffrn_reflns_limit_l_max 16
_diffrn_reflns_limit_l_min -16
_diffrn_reflns_number 25382
_diffrn_reflns_point_group_measured_fraction_full 0.996
_diffrn_reflns_point_group_measured_fraction_max 0.972
_diffrn_reflns_theta_full 67.684
_diffrn_reflns_theta_max 73.909
_diffrn_reflns_theta_min 3.656
_diffrn_source 'fine-focus sealed X-ray tube'
_diffrn_source_type 'Enhance (Cu) X-ray Source'
_exptl_absorpt_coefficient_mu 1.518
_exptl_absorpt_correction_T_max 1.00000
_exptl_absorpt_correction_T_min 0.15759
_exptl_absorpt_correction_type multi-scan
_exptl_absorpt_process_details
;
CrysAlisPro 1.171.39.28b (Rigaku Oxford Diffraction, 2015)
Empirical absorption correction using spherical harmonics,
 implemented in SCALE3 ABSPACK scaling algorithm.
;
_exptl_crystal_colour 'clear colourless'
_exptl_crystal_colour_lustre clear
_exptl_crystal_colour_primary colourless
_exptl_crystal_density_diffrn 1.327
_exptl_crystal_description block
_exptl_crystal_F_000 480
_exptl_crystal_size_max 0.3
_exptl_crystal_size_mid 0.2
_exptl_crystal_size_min 0.1
_refine_diff_density_max 0.238
_refine_diff_density_min -0.504
_refine_diff_density_rms 0.052
_refine_ls_extinction_method none
_refine_ls_goodness_of_fit_ref 1.044
_refine_ls_hydrogen_treatment mixed
_refine_ls_matrix_type full
_refine_ls_number_parameters 303
_refine_ls_number_reflns 4498
_refine_ls_number_restraints 0
_refine_ls_restrained_S_all 1.044
_refine_ls_R_factor_all 0.0356
_refine_ls_R_factor_gt 0.0352
_refine_ls_shift/su_max 0.000
_refine_ls_shift/su_mean 0.000
_refine_ls_structure_factor_coef Fsqd
_refine_ls_weighting_details 'w=1/[\s^2^(Fo^2^)+(0.0430P)^2^+0.6614P] where P=(Fo^2^+2Fc^2^)/3'
_refine_ls_weighting_scheme calc
_refine_ls_wR_factor_gt 0.0897
_refine_ls_wR_factor_ref 0.0900
_reflns_Friedel_coverage 0.000
_reflns_number_gt 4405
_reflns_number_total 4498
_reflns_threshold_expression 'I > 2\s(I)'
_cod_data_source_file jo9b02040_si_002.cif
_cod_data_source_block 20181127-1
_cod_depositor_comments 'Adding full bibliography for 4033611.cif.'
_cod_original_cell_volume 1142.22(4)
_cod_database_code 4033611
_shelx_shelxl_version_number 2018/3
_shelx_space_group_comment
;
The symmetry employed for this shelxl refinement is uniquely defined
by the following loop, which should always be used as a source of
symmetry information in preference to the above space-group names.
They are only intended as comments.
;
_shelx_estimated_absorpt_t_max 0.863
_shelx_estimated_absorpt_t_min 0.659
_reflns_odcompleteness_completeness 99.58
_reflns_odcompleteness_iscentric 1
_reflns_odcompleteness_theta 66.97
_olex2_refinement_description
;
1. Fixed Uiso
 At 1.2 times of:
  All C(H) groups
 At 1.5 times of:
  All C(H,H,H) groups
2.a Ternary CH refined with riding coordinates:
 C00A(H00A), C00D(H00D)
2.b Aromatic/amide H refined with riding coordinates:
 C00E(H00E), C00F(H00F), C00G(H00G), C00H(H00H), C00I(H00I), C00J(H00J),
 C00K(H00K), C00L(H00L), C00M(H00M), C00N(H00N), C00O(H00O), C00Q(H00Q),
 C00R(H00R), C00S(H00S), C00T(H00T), C00U(H00U), C00V(H00V), C00W(H00W)
2.c Idealised Me refined as rotating group:
 C00X(H00B,H00C,H00P)
;
_olex2_submission_special_instructions 'No special instructions were received'
_oxdiff_exptl_absorpt_empirical_details
;
Empirical correction (ABSPACK) includes:
- Absorption correction using spherical harmonics
- Frame scaling
;
_oxdiff_exptl_absorpt_empirical_full_max 4.331
_oxdiff_exptl_absorpt_empirical_full_min 0.545

loop_
_space_group_symop_operation_xyz
'x, y, z'
'-x, -y, -z'

loop_
_atom_site_label
_atom_site_type_symbol
_atom_site_fract_x
_atom_site_fract_y
_atom_site_fract_z
_atom_site_U_iso_or_equiv
_atom_site_adp_type
_atom_site_occupancy
_atom_site_site_symmetry_order
_atom_site_calc_flag
_atom_site_refinement_flags_posn
S01 S 0.56665(4) 0.32334(3) 0.46925(2) 0.01902(10) Uani 1 1 d .
O002 O 0.66149(12) 0.47439(10) 0.50837(8) 0.0236(2) Uani 1 1 d .
O003 O 0.26020(11) 0.13634(10) 0.12368(8) 0.0226(2) Uani 1 1 d .
O004 O 0.46829(12) 0.26781(11) 0.53595(8) 0.0258(2) Uani 1 1 d .
N005 N 0.50779(13) 0.29928(11) 0.26892(9) 0.0169(2) Uani 1 1 d .
N006 N 0.43342(14) 0.25355(12) 0.34743(9) 0.0192(2) Uani 1 1 d .
C007 C 0.32315(16) 0.38535(14) 0.20401(11) 0.0189(3) Uani 1 1 d .
C008 C 0.69978(16) 0.24678(14) 0.43900(11) 0.0198(3) Uani 1 1 d .
C009 C 0.63430(16) 0.51145(13) 0.22894(11) 0.0184(3) Uani 1 1 d .
C00A C 0.49408(16) 0.42709(13) 0.26753(11) 0.0177(3) Uani 1 1 d .
H00A H 0.508080 0.487155 0.344310 0.021 Uiso 1 1 calc R
C00B C 0.21598(16) 0.24393(14) 0.13736(11) 0.0204(3) Uani 1 1 d .
C00C C 0.45947(16) 0.05641(14) 0.15544(10) 0.0190(3) Uani 1 1 d .
C00D C 0.43442(15) 0.18297(14) 0.15996(11) 0.0183(3) Uani 1 1 d .
H00D H 0.486682 0.216764 0.107216 0.022 Uiso 1 1 calc R
C00E C 0.84628(16) 0.32124(15) 0.41763(12) 0.0239(3) Uani 1 1 d .
H00E H 0.873257 0.410597 0.418038 0.029 Uiso 1 1 calc R
C00F C 0.61894(17) 0.50005(15) 0.12070(12) 0.0226(3) Uani 1 1 d .
H00F H 0.519068 0.438505 0.068180 0.027 Uiso 1 1 calc R
C00G C 0.78552(17) 0.60395(14) 0.30640(12) 0.0228(3) Uani 1 1 d .
H00G H 0.797446 0.611538 0.378979 0.027 Uiso 1 1 calc R
C00H C 0.65700(18) 0.11261(15) 0.43754(12) 0.0250(3) Uani 1 1 d .
H00H H 0.557668 0.062926 0.450455 0.030 Uiso 1 1 calc R
C00I C 0.26554(17) 0.48650(15) 0.21620(11) 0.0225(3) Uani 1 1 d .
H00I H 0.335157 0.581281 0.260597 0.027 Uiso 1 1 calc R
C00J C 0.05502(17) 0.20393(15) 0.08367(12) 0.0258(3) Uani 1 1 d .
H00J H -0.015481 0.109265 0.039544 0.031 Uiso 1 1 calc R
C00K C 0.60713(18) 0.05556(16) 0.14072(12) 0.0257(3) Uani 1 1 d .
H00K H 0.687888 0.132417 0.133748 0.031 Uiso 1 1 calc R
C00L C 0.00196(17) 0.30614(16) 0.09679(13) 0.0272(3) Uani 1 1 d .
H00L H -0.104770 0.280169 0.060893 0.033 Uiso 1 1 calc R
C00M C 0.95117(17) 0.26023(16) 0.39576(14) 0.0300(3) Uani 1 1 d .
H00M H 1.048977 0.308874 0.380698 0.036 Uiso 1 1 calc R
C00N C 0.75262(18) 0.58047(16) 0.09014(13) 0.0272(3) Uani 1 1 d .
H00N H 0.741842 0.571650 0.017281 0.033 Uiso 1 1 calc R
C00O C 0.76452(19) 0.05398(16) 0.41654(13) 0.0280(3) Uani 1 1 d .
H00O H 0.737332 -0.035361 0.416222 0.034 Uiso 1 1 calc R
C00P C 0.91249(18) 0.12668(16) 0.39593(13) 0.0298(3) Uani 1 1 d .
C00Q C 0.90071(18) 0.67300(16) 0.16796(14) 0.0280(3) Uani 1 1 d .
H00Q H 0.989090 0.727720 0.147824 0.034 Uiso 1 1 calc R
C00R C 0.91769(17) 0.68438(15) 0.27658(13) 0.0271(3) Uani 1 1 d .
H00R H 1.017698 0.745939 0.328943 0.033 Uiso 1 1 calc R
C00S C 0.10639(18) 0.44791(16) 0.16323(13) 0.0266(3) Uani 1 1 d .
H00S H 0.069543 0.516309 0.172000 0.032 Uiso 1 1 calc R
C00T C 0.6351(2) -0.05898(18) 0.13633(12) 0.0313(3) Uani 1 1 d .
H00T H 0.734513 -0.058485 0.126690 0.038 Uiso 1 1 calc R
C00U C 0.5156(2) -0.17377(16) 0.14626(13) 0.0334(4) Uani 1 1 d .
H00U H 0.534120 -0.250737 0.143083 0.040 Uiso 1 1 calc R
C00V C 0.34014(18) -0.05889(16) 0.16550(15) 0.0331(4) Uani 1 1 d .
H00V H 0.240722 -0.059660 0.175336 0.040 Uiso 1 1 calc R
C00W C 0.3689(2) -0.17370(17) 0.16091(17) 0.0407(4) Uani 1 1 d .
H00W H 0.288392 -0.250820 0.167769 0.049 Uiso 1 1 calc R
C00X C 1.0289(2) 0.06277(19) 0.3725(2) 0.0479(5) Uani 1 1 d .
H00B H 1.048902 0.057213 0.301804 0.072 Uiso 1 1 calc GR
H00C H 0.981578 -0.030635 0.371987 0.072 Uiso 1 1 calc GR
H00P H 1.130630 0.120926 0.428915 0.072 Uiso 1 1 calc GR
H006 H 0.346(2) 0.263(2) 0.3560(16) 0.035(5) Uiso 1 1 d .

loop_
_atom_site_aniso_label
_atom_site_aniso_U_11
_atom_site_aniso_U_22
_atom_site_aniso_U_33
_atom_site_aniso_U_23
_atom_site_aniso_U_13
_atom_site_aniso_U_12
S01 0.02095(17) 0.01991(17) 0.01651(16) 0.00869(12) 0.00582(12) 0.00814(13)
O002 0.0258(5) 0.0202(5) 0.0220(5) 0.0076(4) 0.0056(4) 0.0087(4)
O003 0.0176(5) 0.0163(4) 0.0291(5) 0.0072(4) -0.0010(4) 0.0062(4)
O004 0.0295(5) 0.0278(5) 0.0215(5) 0.0127(4) 0.0115(4) 0.0110(4)
N005 0.0189(5) 0.0159(5) 0.0163(5) 0.0076(4) 0.0052(4) 0.0070(4)
N006 0.0169(5) 0.0220(6) 0.0202(6) 0.0111(5) 0.0068(4) 0.0075(5)
C007 0.0190(6) 0.0209(6) 0.0197(6) 0.0110(5) 0.0071(5) 0.0091(5)
C008 0.0199(6) 0.0208(6) 0.0176(6) 0.0083(5) 0.0015(5) 0.0084(5)
C009 0.0193(6) 0.0144(6) 0.0228(6) 0.0082(5) 0.0054(5) 0.0083(5)
C00A 0.0195(6) 0.0153(6) 0.0184(6) 0.0068(5) 0.0048(5) 0.0078(5)
C00B 0.0200(6) 0.0201(6) 0.0241(7) 0.0118(5) 0.0061(5) 0.0093(5)
C00C 0.0206(6) 0.0162(6) 0.0159(6) 0.0037(5) -0.0001(5) 0.0075(5)
C00D 0.0159(6) 0.0174(6) 0.0186(6) 0.0070(5) 0.0017(5) 0.0055(5)
C00E 0.0184(6) 0.0168(6) 0.0293(7) 0.0070(5) 0.0002(5) 0.0042(5)
C00F 0.0201(6) 0.0233(7) 0.0236(7) 0.0112(6) 0.0045(5) 0.0078(5)
C00G 0.0228(7) 0.0173(6) 0.0251(7) 0.0075(5) 0.0030(5) 0.0075(5)
C00H 0.0262(7) 0.0248(7) 0.0257(7) 0.0153(6) 0.0064(6) 0.0089(6)
C00I 0.0249(7) 0.0215(7) 0.0234(7) 0.0105(5) 0.0076(5) 0.0110(6)
C00J 0.0190(7) 0.0240(7) 0.0321(8) 0.0136(6) 0.0030(6) 0.0063(6)
C00K 0.0289(7) 0.0302(7) 0.0251(7) 0.0146(6) 0.0114(6) 0.0163(6)
C00L 0.0172(6) 0.0337(8) 0.0349(8) 0.0193(7) 0.0069(6) 0.0110(6)
C00M 0.0154(6) 0.0221(7) 0.0425(9) 0.0083(6) 0.0025(6) 0.0037(6)
C00N 0.0276(7) 0.0322(8) 0.0305(8) 0.0204(6) 0.0116(6) 0.0145(6)
C00O 0.0304(8) 0.0222(7) 0.0316(8) 0.0134(6) 0.0022(6) 0.0111(6)
C00P 0.0213(7) 0.0230(7) 0.0371(8) 0.0062(6) -0.0019(6) 0.0094(6)
C00Q 0.0214(7) 0.0250(7) 0.0440(9) 0.0206(7) 0.0128(6) 0.0102(6)
C00R 0.0187(7) 0.0189(7) 0.0373(8) 0.0090(6) 0.0027(6) 0.0051(5)
C00S 0.0270(7) 0.0297(8) 0.0338(8) 0.0174(6) 0.0115(6) 0.0183(6)
C00T 0.0383(8) 0.0400(9) 0.0265(7) 0.0130(7) 0.0115(6) 0.0276(7)
C00U 0.0407(9) 0.0211(7) 0.0327(8) 0.0040(6) -0.0044(7) 0.0173(7)
C00V 0.0187(7) 0.0225(7) 0.0556(10) 0.0177(7) 0.0027(7) 0.0068(6)
C00W 0.0274(8) 0.0183(7) 0.0675(12) 0.0188(8) -0.0041(8) 0.0042(6)
C00X 0.0302(9) 0.0311(9) 0.0804(14) 0.0171(9) 0.0108(9) 0.0170(7)

loop_
_atom_type_symbol
_atom_type_description
_atom_type_scat_dispersion_real
_atom_type_scat_dispersion_imag
_atom_type_scat_source
C C 0.0181 0.0091 'International Tables Vol C Tables 4.2.6.8 and 6.1.1.4'
H H 0.0000 0.0000 'International Tables Vol C Tables 4.2.6.8 and 6.1.1.4'
N N 0.0311 0.0180 'International Tables Vol C Tables 4.2.6.8 and 6.1.1.4'
O O 0.0492 0.0322 'International Tables Vol C Tables 4.2.6.8 and 6.1.1.4'
S S 0.3331 0.5567 'International Tables Vol C Tables 4.2.6.8 and 6.1.1.4'

loop_
_geom_angle_atom_site_label_1
_geom_angle_atom_site_label_2
_geom_angle_atom_site_label_3
_geom_angle
O002 S01 N006 112.53(6)
O002 S01 C008 107.76(6)
O004 S01 O002 118.52(6)
O004 S01 N006 103.48(6)
O004 S01 C008 110.91(6)
N006 S01 C008 102.49(6)
C00B O003 C00D 114.71(10)
N006 N005 C00A 112.00(10)
N006 N005 C00D 109.30(10)
C00D N005 C00A 111.12(10)
S01 N006 H006 110.1(13)
N005 N006 S01 112.17(8)
N005 N006 H006 116.6(13)
C00B C007 C00A 120.86(12)
C00B C007 C00I 118.29(12)
C00I C007 C00A 120.73(12)
C00E C008 S01 119.66(11)
C00H C008 S01 119.13(11)
C00H C008 C00E 121.22(13)
C00F C009 C00A 123.03(12)
C00F C009 C00G 118.91(12)
C00G C009 C00A 118.06(12)
N005 C00A C007 110.22(10)
N005 C00A C009 109.94(10)
N005 C00A H00A 106.8
C007 C00A C009 115.74(11)
C007 C00A H00A 106.8
C009 C00A H00A 106.8
O003 C00B C007 122.33(12)
O003 C00B C00J 116.57(12)
C007 C00B C00J 121.07(13)
C00K C00C C00D 118.79(12)
C00V C00C C00D 122.10(12)
C00V C00C C00K 119.11(13)
O003 C00D N005 112.04(10)
O003 C00D C00C 107.95(10)
O003 C00D H00D 108.0
N005 C00D C00C 112.71(10)
N005 C00D H00D 108.0
C00C C00D H00D 108.0
C008 C00E H00E 120.6
C00M C00E C008 118.89(13)
C00M C00E H00E 120.6
C009 C00F H00F 119.8
C009 C00F C00N 120.37(13)
C00N C00F H00F 119.8
C009 C00G H00G 119.6
C00R C00G C009 120.84(13)
C00R C00G H00G 119.6
C008 C00H H00H 120.5
C00O C00H C008 118.98(13)
C00O C00H H00H 120.5
C007 C00I H00I 119.5
C00S C00I C007 121.05(13)
C00S C00I H00I 119.5
C00B C00J H00J 120.3
C00L C00J C00B 119.33(13)
C00L C00J H00J 120.3
C00C C00K H00K 119.7
C00T C00K C00C 120.56(14)
C00T C00K H00K 119.7
C00J C00L H00L 119.7
C00J C00L C00S 120.68(13)
C00S C00L H00L 119.7
C00E C00M H00M 119.5
C00E C00M C00P 121.00(14)
C00P C00M H00M 119.5
C00F C00N H00N 120.0
C00Q C00N C00F 120.08(14)
C00Q C00N H00N 120.0
C00H C00O H00O 119.5
C00H C00O C00P 120.98(14)
C00P C00O H00O 119.5
C00M C00P C00X 120.07(15)
C00O C00P C00M 118.92(14)
C00O C00P C00X 121.01(14)
C00N C00Q H00Q 120.0
C00N C00Q C00R 119.97(13)
C00R C00Q H00Q 120.0
C00G C00R C00Q 119.82(13)
C00G C00R H00R 120.1
C00Q C00R H00R 120.1
C00I C00S C00L 119.58(13)
C00I C00S H00S 120.2
C00L C00S H00S 120.2
C00K C00T H00T 120.0
C00U C00T C00K 120.08(15)
C00U C00T H00T 120.0
C00T C00U H00U 120.2
C00W C00U C00T 119.69(14)
C00W C00U H00U 120.2
C00C C00V H00V 120.0
C00C C00V C00W 120.09(15)
C00W C00V H00V 120.0
C00U C00W C00V 120.46(15)
C00U C00W H00W 119.8
C00V C00W H00W 119.8
C00P C00X H00B 109.5
C00P C00X H00C 109.5
C00P C00X H00P 109.5
H00B C00X H00C 109.5
H00B C00X H00P 109.5
H00C C00X H00P 109.5

loop_
_geom_bond_atom_site_label_1
_geom_bond_atom_site_label_2
_geom_bond_distance
S01 O002 1.4382(10)
S01 O004 1.4359(10)
S01 N006 1.6593(11)
S01 C008 1.7518(14)
O003 C00B 1.3783(16)
O003 C00D 1.4452(15)
N005 N006 1.4244(15)
N005 C00A 1.4906(16)
N005 C00D 1.4562(16)
N006 H006 0.86(2)
C007 C00A 1.5155(18)
C007 C00B 1.3945(19)
C007 C00I 1.3966(19)
C008 C00E 1.3904(19)
C008 C00H 1.3891(19)
C009 C00A 1.5178(18)
C009 C00F 1.3872(19)
C009 C00G 1.3963(19)
C00A H00A 0.9800
C00B C00J 1.3984(19)
C00C C00D 1.5051(18)
C00C C00K 1.389(2)
C00C C00V 1.385(2)
C00D H00D 0.9800
C00E H00E 0.9300
C00E C00M 1.382(2)
C00F H00F 0.9300
C00F C00N 1.397(2)
C00G H00G 0.9300
C00G C00R 1.382(2)
C00H H00H 0.9300
C00H C00O 1.385(2)
C00I H00I 0.9300
C00I C00S 1.385(2)
C00J H00J 0.9300
C00J C00L 1.377(2)
C00K H00K 0.9300
C00K C00T 1.388(2)
C00L H00L 0.9300
C00L C00S 1.392(2)
C00M H00M 0.9300
C00M C00P 1.396(2)
C00N H00N 0.9300
C00N C00Q 1.380(2)
C00O H00O 0.9300
C00O C00P 1.390(2)
C00P C00X 1.504(2)
C00Q H00Q 0.9300
C00Q C00R 1.392(2)
C00R H00R 0.9300
C00S H00S 0.9300
C00T H00T 0.9300
C00T C00U 1.382(2)
C00U H00U 0.9300
C00U C00W 1.378(2)
C00V H00V 0.9300
C00V C00W 1.393(2)
C00W H00W 0.9300
C00X H00B 0.9600
C00X H00C 0.9600
C00X H00P 0.9600
